data_4516071
loop_
_publ_author_name
'Boyde, Nicholas C.'
'Steelman, Grant W.'
'Hanusa, Timothy P.'

_publ_section_title
;
 Multicomponent Mechanochemical Synthesis of Cyclopentadienyl Titanium
 <i>tert</i>-Butoxy Halides, Cp <sub> <i>x</i> </sub> TiX <sub> <i>y</i>
 </sub> (O <sup> <i>t</i> </sup> Bu)<sub>4-(<i>x</i>+<i>y</i>)</sub>
 (<i>x</i>, <i>y</i> = 1, 2; X = Cl, Br).
;
_journal_issue 7
_journal_name_full 'ACS omega'
_journal_page_first 8149
_journal_page_last 8159
_journal_paper_doi 10.1021/acsomega.8b00943
_journal_volume 3
_journal_year 2018
_chemical_formula_moiety 'C14 H19 Cl O Ti'
_chemical_formula_sum 'C14 H19 Cl O Ti'
_chemical_formula_weight 286.64
_space_group_crystal_system orthorhombic
_space_group_IT_number 61
_space_group_name_Hall '-P 2ac 2ab'
_space_group_name_H-M_alt 'P b c a'
_atom_sites_solution_hydrogens geom
_atom_sites_solution_primary direct
_audit_creation_date 2016-05-24
_audit_creation_method
;
Olex2 1.2
(compiled 2016.02.19 svn.r3266 for OlexSys, GUI svn.r5155)
;
_cell_angle_alpha 90
_cell_angle_beta 90
_cell_angle_gamma 90
_cell_formula_units_Z 8
_cell_length_a 15.01162(13)
_cell_length_b 11.84446(11)
_cell_length_c 15.51368(15)
_cell_measurement_reflns_used 10205
_cell_measurement_temperature 100
_cell_measurement_theta_max 72.3530
_cell_measurement_theta_min 4.1340
_cell_volume 2758.40(4)
_computing_cell_refinement 'CrysAlisPro 1.171.38.43 (Rigaku OD, 2015)'
_computing_data_collection 'CrysAlisPro 1.171.38.43 (Rigaku OD, 2015)'
_computing_data_reduction 'CrysAlisPro 1.171.38.43 (Rigaku OD, 2015)'
_computing_molecular_graphics 'Olex2 (Dolomanov et al., 2009)'
_computing_publication_material 'Olex2 (Dolomanov et al., 2009)'
_computing_structure_refinement 'ShelXL (Sheldrick, 2015)'
_computing_structure_solution 'ShelXT (Sheldrick, 2015)'
_diffrn_ambient_environment N~2~
_diffrn_ambient_temperature 100
_diffrn_detector 'CCD plate'
_diffrn_detector_area_resol_mean 8.1506
_diffrn_detector_type EosS2
_diffrn_measured_fraction_theta_full 1.000
_diffrn_measured_fraction_theta_max 0.993
_diffrn_measurement_details
;
List of Runs (angles in degrees, time in seconds):

  # Type    Start    End  Width  t~exp~   \w     \q     \k     \f   Frames
--------------------------------------------------------------------------
  1  \w    -54.00  31.00   1.00    1.50    --  -37.14  38.00-120.00   85
  2  \w   -107.00  32.00   1.00    1.50    --  -37.14   0.00  30.00  139
  3  \w     22.00 103.00   1.00    1.50    --   37.14  57.00 -60.00   81
  4  \w     76.00 178.00   1.00    6.00    --  108.59  15.00  30.00  102
  5  \w     83.00 175.00   1.00    6.00    --  108.59  77.00-180.00   92
  6  \w     42.00 134.00   1.00    6.00    --  108.59 -77.00  60.00   92
  7  \w     92.00 174.00   1.00    6.00    --  108.59  61.00  90.00   82
  8  \w     83.00 175.00   1.00    6.00    --  108.59  77.00 -60.00   92
  9  \w     83.00 175.00   1.00    6.00    --  108.59  77.00 -90.00   92
 10  \w   -104.00 -12.00   1.00    1.50    --  -37.14 -77.00   0.00   92
 11  \w    -54.00  31.00   1.00    1.50    --  -37.14  38.00  90.00   85
 12  \w     17.00 102.00   1.00    1.50    --   37.14  67.00-158.00   85
 13  \w     93.00 176.00   1.00    6.00    --  108.59  45.00 150.00   83
 14  \w     93.00 157.00   1.00    6.00    --  108.59  45.00-120.00   64
;
_diffrn_measurement_device 'four-circle diffractometer'
_diffrn_measurement_device_type 'SuperNova, Dual, Cu at zero, EosS2'
_diffrn_measurement_method '\w scans'
_diffrn_orient_matrix_type 'CrysAlisPro convention (1999,Acta A55,543-557)'
_diffrn_orient_matrix_UB_11 -0.0783208000
_diffrn_orient_matrix_UB_12 0.0450412000
_diffrn_orient_matrix_UB_13 -0.0541738000
_diffrn_orient_matrix_UB_21 -0.0017504000
_diffrn_orient_matrix_UB_22 0.1082754000
_diffrn_orient_matrix_UB_23 0.0549336000
_diffrn_orient_matrix_UB_31 0.0662928000
_diffrn_orient_matrix_UB_32 0.0561030000
_diffrn_orient_matrix_UB_33 -0.0625997000
_diffrn_radiation_monochromator mirror
_diffrn_radiation_probe x-ray
_diffrn_radiation_type CuK\a
_diffrn_radiation_wavelength 1.54184
_diffrn_reflns_av_R_equivalents 0.0254
_diffrn_reflns_av_unetI/netI 0.0150
_diffrn_reflns_Laue_measured_fraction_full 1.000
_diffrn_reflns_Laue_measured_fraction_max 0.993
_diffrn_reflns_limit_h_max 18
_diffrn_reflns_limit_h_min -18
_diffrn_reflns_limit_k_max 14
_diffrn_reflns_limit_k_min -14
_diffrn_reflns_limit_l_max 19
_diffrn_reflns_limit_l_min -18
_diffrn_reflns_number 15770
_diffrn_reflns_point_group_measured_fraction_full 1.000
_diffrn_reflns_point_group_measured_fraction_max 0.993
_diffrn_reflns_theta_full 67.684
_diffrn_reflns_theta_max 72.527
_diffrn_reflns_theta_min 5.547
_diffrn_source 'micro-focus sealed X-ray tube'
_diffrn_source_type 'SuperNova (Cu) X-ray Source'
_exptl_absorpt_coefficient_mu 6.878
_exptl_absorpt_correction_T_max 0.659
_exptl_absorpt_correction_T_min 0.293
_exptl_absorpt_correction_type gaussian
_exptl_absorpt_process_details
;
CrysAlisPro 1.171.38.43 (Rigaku Oxford Diffraction, 2015)
Numerical absorption correction based on gaussian integration over
			a multifaceted crystal model
Empirical absorption correction using spherical harmonics,
 implemented in SCALE3 ABSPACK scaling algorithm.
;
_exptl_crystal_colour yellow
_exptl_crystal_colour_primary yellow
_exptl_crystal_density_diffrn 1.380
_exptl_crystal_description block
_exptl_crystal_F_000 1200
_exptl_crystal_size_max 0.223
_exptl_crystal_size_mid 0.125
_exptl_crystal_size_min 0.084
_refine_diff_density_max 0.235
_refine_diff_density_min -0.298
_refine_diff_density_rms 0.043
_refine_ls_extinction_method none
_refine_ls_goodness_of_fit_ref 1.050
_refine_ls_hydrogen_treatment constr
_refine_ls_matrix_type full
_refine_ls_number_parameters 157
_refine_ls_number_reflns 2724
_refine_ls_number_restraints 0
_refine_ls_restrained_S_all 1.050
_refine_ls_R_factor_all 0.0241
_refine_ls_R_factor_gt 0.0233
_refine_ls_shift/su_max 0.001
_refine_ls_shift/su_mean 0.000
_refine_ls_structure_factor_coef Fsqd
_refine_ls_weighting_details 'w=1/[\s^2^(Fo^2^)+(0.0300P)^2^+1.2650P] where P=(Fo^2^+2Fc^2^)/3'
_refine_ls_weighting_scheme calc
_refine_ls_wR_factor_gt 0.0593
_refine_ls_wR_factor_ref 0.0599
_reflns_Friedel_coverage 0.000
_reflns_number_gt 2638
_reflns_number_total 2724
_reflns_threshold_expression 'I > 2\s(I)'
_cod_data_source_file Cp2TiCl(OtBu).cif
_cod_data_source_block nb02
_cod_database_code 4516071
_chemical_oxdiff_formula C14H19Cl1O1Ti1
_shelx_space_group_comment
;
The symmetry employed for this shelxl refinement is uniquely defined
by the following loop, which should always be used as a source of
symmetry information in preference to the above space-group names.
They are only intended as comments.
;
_reflns_odcompleteness_completeness 99.93
_reflns_odcompleteness_iscentric 1
_reflns_odcompleteness_theta 66.49
_olex2_refinement_description
;
1. Fixed Uiso
 At 1.2 times of:
  All C(H) groups
 At 1.5 times of:
  All C(H,H,H) groups
2.a Aromatic/amide H refined with riding coordinates:
 C2(H2), C7(H7), C3(H3), C9(H9), C5(H5), C10(H10), C8(H8), C6(H6), C4(H4),
 C1(H1)
2.b Idealised Me refined as rotating group:
 C14(H14A,H14B,H14C), C12(H12A,H12B,H12C), C13(H13A,H13B,H13C)
;
_shelx_shelxl_version_number 2014/7
_olex2_date_sample_data_collection 2016-05-24
_olex2_exptl_crystal_mounting_method 'mounted in a polyimide loop'
_olex2_submission_special_instructions 'No special instructions were received'
_oxdiff_exptl_absorpt_empirical_details
;
Empirical correction (ABSPACK) includes:
- Absorption correction using spherical harmonics
- Frame scaling
;
_oxdiff_exptl_absorpt_empirical_full_max 1.250
_oxdiff_exptl_absorpt_empirical_full_min 0.822

loop_
_space_group_symop_operation_xyz
'x, y, z'
'-x+1/2, -y, z+1/2'
'-x, y+1/2, -z+1/2'
'x+1/2, -y+1/2, -z'
'-x, -y, -z'
'x-1/2, y, -z-1/2'
'x, -y-1/2, z-1/2'
'-x-1/2, y-1/2, z'

loop_
_atom_site_label
_atom_site_type_symbol
_atom_site_fract_x
_atom_site_fract_y
_atom_site_fract_z
_atom_site_U_iso_or_equiv
_atom_site_adp_type
_atom_site_occupancy
_atom_site_site_symmetry_order
_atom_site_calc_flag
_atom_site_refinement_flags_posn
Ti1 Ti 0.61171(2) 0.33795(2) 0.31709(2) 0.01119(8) Uani 1 1 d .
Cl1 Cl 0.60104(2) 0.53713(3) 0.28704(2) 0.02323(9) Uani 1 1 d .
O1 O 0.70849(6) 0.35158(7) 0.38327(6) 0.01702(19) Uani 1 1 d .
C11 C 0.77801(8) 0.35893(11) 0.44513(8) 0.0171(3) Uani 1 1 d .
C2 C 0.61645(9) 0.34300(12) 0.16011(9) 0.0214(3) Uani 1 1 d .
H2 H 0.5909 0.4032 0.1306 0.026 Uiso 1 1 calc R
C7 C 0.46893(9) 0.39049(12) 0.38030(9) 0.0235(3) Uani 1 1 d .
H7 H 0.4433 0.4604 0.3687 0.028 Uiso 1 1 calc R
C3 C 0.70541(9) 0.33782(12) 0.19036(8) 0.0217(3) Uani 1 1 d .
H3 H 0.7483 0.3940 0.1847 0.026 Uiso 1 1 calc R
C9 C 0.54996(9) 0.25156(12) 0.44341(8) 0.0207(3) Uani 1 1 d .
H9 H 0.5873 0.2129 0.4810 0.025 Uiso 1 1 calc R
C5 C 0.63521(10) 0.17571(12) 0.22810(9) 0.0243(3) Uani 1 1 d .
H5 H 0.6236 0.1057 0.2527 0.029 Uiso 1 1 calc R
C14 C 0.81068(10) 0.24013(13) 0.46433(10) 0.0289(3) Uani 1 1 d .
H14A H 0.7624 0.1959 0.4869 0.043 Uiso 1 1 calc GR
H14B H 0.8579 0.2434 0.5060 0.043 Uiso 1 1 calc GR
H14C H 0.8323 0.2061 0.4122 0.043 Uiso 1 1 calc GR
C12 C 0.85143(10) 0.43144(15) 0.40571(10) 0.0327(3) Uani 1 1 d .
H12A H 0.8723 0.3968 0.3535 0.049 Uiso 1 1 calc GR
H12B H 0.8999 0.4379 0.4458 0.049 Uiso 1 1 calc GR
H12C H 0.8283 0.5052 0.3930 0.049 Uiso 1 1 calc GR
C10 C 0.50569(9) 0.20487(12) 0.37206(9) 0.0218(3) Uani 1 1 d .
H10 H 0.5091 0.1303 0.3537 0.026 Uiso 1 1 calc R
C8 C 0.52823(9) 0.36639(12) 0.44817(9) 0.0215(3) Uani 1 1 d .
H8 H 0.5492 0.4175 0.4889 0.026 Uiso 1 1 calc R
C6 C 0.45517(8) 0.29112(13) 0.33332(9) 0.0230(3) Uani 1 1 d .
H6 H 0.4190 0.2835 0.2850 0.028 Uiso 1 1 calc R
C13 C 0.74270(9) 0.41406(12) 0.52714(9) 0.0233(3) Uani 1 1 d .
H13A H 0.7184 0.4869 0.5135 0.035 Uiso 1 1 calc GR
H13B H 0.7905 0.4226 0.5678 0.035 Uiso 1 1 calc GR
H13C H 0.6970 0.3674 0.5517 0.035 Uiso 1 1 calc GR
C4 C 0.71695(9) 0.23333(13) 0.23020(8) 0.0238(3) Uani 1 1 d .
H4 H 0.7697 0.2064 0.2540 0.029 Uiso 1 1 calc R
C1 C 0.57381(9) 0.24289(13) 0.18200(8) 0.0222(3) Uani 1 1 d .
H1 H 0.5154 0.2236 0.1687 0.027 Uiso 1 1 calc R

loop_
_atom_site_aniso_label
_atom_site_aniso_U_11
_atom_site_aniso_U_22
_atom_site_aniso_U_33
_atom_site_aniso_U_23
_atom_site_aniso_U_13
_atom_site_aniso_U_12
Ti1 0.01025(12) 0.01290(12) 0.01042(13) 0.00029(7) -0.00040(7) 0.00075(7)
Cl1 0.02625(17) 0.01328(15) 0.03015(19) 0.00302(12) -0.00408(12) 0.00072(11)
O1 0.0152(4) 0.0193(4) 0.0165(4) 0.0006(3) -0.0044(3) 0.0010(3)
C11 0.0136(6) 0.0216(6) 0.0159(6) -0.0006(5) -0.0047(5) -0.0009(5)
C2 0.0272(7) 0.0273(7) 0.0097(6) 0.0010(5) -0.0005(5) 0.0031(5)
C7 0.0144(6) 0.0285(7) 0.0276(7) 0.0014(6) 0.0077(5) 0.0066(5)
C3 0.0188(7) 0.0316(8) 0.0147(6) -0.0016(5) 0.0052(5) -0.0056(5)
C9 0.0187(6) 0.0281(7) 0.0152(6) 0.0053(5) 0.0045(5) -0.0004(5)
C5 0.0370(8) 0.0181(6) 0.0177(6) -0.0046(5) 0.0094(6) 0.0017(5)
C14 0.0296(7) 0.0290(7) 0.0280(7) -0.0032(6) -0.0133(6) 0.0112(6)
C12 0.0223(7) 0.0463(9) 0.0294(8) -0.0006(7) 0.0011(6) -0.0129(6)
C10 0.0222(6) 0.0220(6) 0.0211(6) -0.0021(5) 0.0085(5) -0.0073(5)
C8 0.0189(6) 0.0277(7) 0.0179(6) -0.0079(5) 0.0056(5) -0.0009(5)
C6 0.0116(6) 0.0399(8) 0.0176(6) -0.0014(6) 0.0015(5) -0.0042(5)
C13 0.0280(7) 0.0237(7) 0.0183(6) -0.0040(5) -0.0016(5) -0.0024(5)
C4 0.0210(6) 0.0348(7) 0.0158(6) -0.0054(5) 0.0024(5) 0.0113(6)
C1 0.0190(6) 0.0321(7) 0.0155(6) -0.0094(5) 0.0022(5) -0.0056(6)

loop_
_atom_type_symbol
_atom_type_description
_atom_type_scat_dispersion_real
_atom_type_scat_dispersion_imag
_atom_type_scat_source
C C 0.0181 0.0091 'International Tables Vol C Tables 4.2.6.8 and 6.1.1.4'
H H 0.0000 0.0000 'International Tables Vol C Tables 4.2.6.8 and 6.1.1.4'
Cl Cl 0.3639 0.7018 'International Tables Vol C Tables 4.2.6.8 and 6.1.1.4'
O O 0.0492 0.0322 'International Tables Vol C Tables 4.2.6.8 and 6.1.1.4'
Ti Ti 0.2191 1.8069 'International Tables Vol C Tables 4.2.6.8 and 6.1.1.4'

loop_
_exptl_crystal_face_index_h
_exptl_crystal_face_index_k
_exptl_crystal_face_index_l
_exptl_crystal_face_perp_dist
-1 -3 9 0.0593
-10 1 -1 0.1034
1 -7 -2 0.0541
1 3 -9 0.0543
10 -1 1 0.0984
-1 7 5 0.0110

loop_
_geom_angle_atom_site_label_1
_geom_angle_atom_site_label_2
_geom_angle_atom_site_label_3
_geom_angle
Cl1 Ti1 C2 77.56(3)
Cl1 Ti1 C7 76.68(4)
Cl1 Ti1 C3 83.22(4)
Cl1 Ti1 C8 89.53(4)
Cl1 Ti1 C6 100.34(4)
Cl1 Ti1 C4 115.92(4)
Cl1 Ti1 C1 105.63(4)
O1 Ti1 Cl1 94.40(3)
O1 Ti1 C2 123.25(4)
O1 Ti1 C7 117.44(5)
O1 Ti1 C3 89.67(4)
O1 Ti1 C9 83.29(4)
O1 Ti1 C5 106.52(5)
O1 Ti1 C10 113.26(5)
O1 Ti1 C8 85.72(4)
O1 Ti1 C6 138.44(4)
O1 Ti1 C4 80.52(4)
O1 Ti1 C1 136.32(4)
C2 Ti1 C7 114.93(5)
C2 Ti1 C1 33.07(5)
C7 Ti1 C1 104.93(5)
C3 Ti1 C2 33.94(5)
C3 Ti1 C7 147.03(5)
C3 Ti1 C6 130.35(5)
C3 Ti1 C4 33.51(5)
C3 Ti1 C1 55.83(5)
C9 Ti1 Cl1 123.38(4)
C9 Ti1 C2 147.00(5)
C9 Ti1 C7 55.95(5)
C9 Ti1 C3 152.82(5)
C9 Ti1 C8 33.86(5)
C9 Ti1 C6 56.18(5)
C9 Ti1 C4 119.31(5)
C9 Ti1 C1 114.46(5)
C5 Ti1 Cl1 133.20(4)
C5 Ti1 C2 55.86(5)
C5 Ti1 C7 124.53(5)
C5 Ti1 C3 56.25(5)
C5 Ti1 C9 100.71(5)
C5 Ti1 C10 76.99(5)
C5 Ti1 C8 132.47(5)
C5 Ti1 C6 91.09(5)
C5 Ti1 C4 33.95(5)
C5 Ti1 C1 33.92(5)
C10 Ti1 Cl1 131.95(4)
C10 Ti1 C2 113.02(5)
C10 Ti1 C7 56.01(5)
C10 Ti1 C3 132.48(5)
C10 Ti1 C9 34.07(5)
C10 Ti1 C8 56.42(5)
C10 Ti1 C6 33.91(5)
C10 Ti1 C4 107.17(5)
C10 Ti1 C1 81.24(5)
C8 Ti1 C2 148.66(5)
C8 Ti1 C7 33.74(5)
C8 Ti1 C3 171.10(5)
C8 Ti1 C6 56.05(5)
C8 Ti1 C4 151.74(5)
C8 Ti1 C1 131.73(5)
C6 Ti1 C2 97.91(5)
C6 Ti1 C7 33.44(5)
C6 Ti1 C1 76.03(5)
C4 Ti1 C2 55.70(5)
C4 Ti1 C7 158.34(5)
C4 Ti1 C6 124.97(5)
C4 Ti1 C1 55.84(5)
C11 O1 Ti1 172.48(8)
O1 C11 C14 108.23(10)
O1 C11 C12 107.13(11)
O1 C11 C13 109.55(10)
C14 C11 C12 111.51(12)
C14 C11 C13 110.19(11)
C13 C11 C12 110.15(11)
Ti1 C2 H2 119.9
C3 C2 Ti1 72.27(8)
C3 C2 H2 125.8
C1 C2 Ti1 73.82(8)
C1 C2 H2 125.8
C1 C2 C3 108.44(12)
Ti1 C7 H7 120.8
C8 C7 Ti1 72.14(7)
C8 C7 H7 125.9
C6 C7 Ti1 72.88(7)
C6 C7 H7 125.9
C6 C7 C8 108.20(12)
Ti1 C3 H3 118.7
C2 C3 Ti1 73.80(8)
C2 C3 H3 126.2
C4 C3 Ti1 73.28(7)
C4 C3 C2 107.60(12)
C4 C3 H3 126.2
Ti1 C9 H9 119.4
C10 C9 Ti1 72.95(7)
C10 C9 H9 125.9
C8 C9 Ti1 73.66(8)
C8 C9 H9 125.9
C8 C9 C10 108.28(12)
Ti1 C5 H5 116.9
C4 C5 Ti1 74.04(8)
C4 C5 H5 126.0
C4 C5 C1 107.94(13)
C1 C5 Ti1 75.13(8)
C1 C5 H5 126.0
C11 C14 H14A 109.5
C11 C14 H14B 109.5
C11 C14 H14C 109.5
H14A C14 H14B 109.5
H14A C14 H14C 109.5
H14B C14 H14C 109.5
C11 C12 H12A 109.5
C11 C12 H12B 109.5
C11 C12 H12C 109.5
H12A C12 H12B 109.5
H12A C12 H12C 109.5
H12B C12 H12C 109.5
Ti1 C10 H10 118.6
C9 C10 Ti1 72.98(7)
C9 C10 H10 126.1
C9 C10 C6 107.81(12)
C6 C10 Ti1 74.24(8)
C6 C10 H10 126.1
Ti1 C8 H8 119.2
C7 C8 Ti1 74.12(7)
C7 C8 H8 126.1
C9 C8 Ti1 72.48(7)
C9 C8 C7 107.74(12)
C9 C8 H8 126.1
Ti1 C6 H6 120.2
C7 C6 Ti1 73.68(7)
C7 C6 C10 107.97(12)
C7 C6 H6 126.0
C10 C6 Ti1 71.85(7)
C10 C6 H6 126.0
C11 C13 H13A 109.5
C11 C13 H13B 109.5
C11 C13 H13C 109.5
H13A C13 H13B 109.5
H13A C13 H13C 109.5
H13B C13 H13C 109.5
Ti1 C4 H4 120.7
C3 C4 Ti1 73.20(8)
C3 C4 C5 108.21(12)
C3 C4 H4 125.9
C5 C4 Ti1 72.01(7)
C5 C4 H4 125.9
Ti1 C1 H1 121.5
C2 C1 Ti1 73.11(8)
C2 C1 C5 107.70(12)
C2 C1 H1 126.2
C5 C1 Ti1 70.96(7)
C5 C1 H1 126.2

loop_
_geom_bond_atom_site_label_1
_geom_bond_atom_site_label_2
_geom_bond_distance
Ti1 Cl1 2.4101(4)
Ti1 O1 1.7864(9)
Ti1 C2 2.4371(14)
Ti1 C7 2.4378(12)
Ti1 C3 2.4174(13)
Ti1 C9 2.3973(13)
Ti1 C5 2.3923(13)
Ti1 C10 2.3969(13)
Ti1 C8 2.4123(13)
Ti1 C6 2.4275(13)
Ti1 C4 2.4184(13)
Ti1 C1 2.4461(13)
O1 C11 1.4204(14)
C11 C14 1.5196(18)
C11 C12 1.5253(19)
C11 C13 1.5252(18)
C2 H2 0.9300
C2 C3 1.417(2)
C2 C1 1.390(2)
C7 H7 0.9300
C7 C8 1.408(2)
C7 C6 1.400(2)
C3 H3 0.9300
C3 C4 1.394(2)
C9 H9 0.9300
C9 C10 1.4046(19)
C9 C8 1.401(2)
C5 H5 0.9300
C5 C4 1.405(2)
C5 C1 1.412(2)
C14 H14A 0.9600
C14 H14B 0.9600
C14 H14C 0.9600
C12 H12A 0.9600
C12 H12B 0.9600
C12 H12C 0.9600
C10 H10 0.9300
C10 C6 1.407(2)
C8 H8 0.9300
C6 H6 0.9300
C13 H13A 0.9600
C13 H13B 0.9600
C13 H13C 0.9600
C4 H4 0.9300
C1 H1 0.9300

loop_
_geom_torsion_atom_site_label_1
_geom_torsion_atom_site_label_2
_geom_torsion_atom_site_label_3
_geom_torsion_atom_site_label_4
_geom_torsion
Ti1 C2 C3 C4 66.02(9)
Ti1 C2 C1 C5 -62.95(9)
Ti1 C7 C8 C9 -65.19(9)
Ti1 C7 C6 C10 64.14(9)
Ti1 C3 C4 C5 63.96(9)
Ti1 C9 C10 C6 -66.63(9)
Ti1 C9 C8 C7 66.28(9)
Ti1 C5 C4 C3 -64.74(9)
Ti1 C5 C1 C2 64.36(9)
Ti1 C10 C6 C7 -65.35(9)
C2 C3 C4 Ti1 -66.36(9)
C2 C3 C4 C5 -2.40(15)
C3 C2 C1 Ti1 64.47(10)
C3 C2 C1 C5 1.52(15)
C9 C10 C6 Ti1 65.79(9)
C9 C10 C6 C7 0.44(15)
C10 C9 C8 Ti1 -65.25(9)
C10 C9 C8 C7 1.03(15)
C8 C7 C6 Ti1 -63.95(9)
C8 C7 C6 C10 0.19(15)
C8 C9 C10 Ti1 65.72(9)
C8 C9 C10 C6 -0.91(14)
C6 C7 C8 Ti1 64.44(9)
C6 C7 C8 C9 -0.75(15)
C4 C5 C1 Ti1 -67.36(9)
C4 C5 C1 C2 -3.00(15)
C1 C2 C3 Ti1 -65.48(10)
C1 C2 C3 C4 0.53(15)
C1 C5 C4 Ti1 68.09(9)
C1 C5 C4 C3 3.35(15)

loop_
_exptl_oxdiff_crystal_face_indexfrac_h
_exptl_oxdiff_crystal_face_indexfrac_k
_exptl_oxdiff_crystal_face_indexfrac_l
_exptl_oxdiff_crystal_face_x
_exptl_oxdiff_crystal_face_y
_exptl_oxdiff_crystal_face_z
-1.0117 -3.0168 8.9860 -0.5434 0.1688 -0.7988
-9.9137 0.9481 -1.0198 0.8744 0.0640 -0.5402
1.1081 -6.9862 -1.9940 -0.2934 -0.8679 -0.1937
1.0117 3.0168 -8.9860 0.5434 -0.1688 0.7988
9.9137 -0.9481 1.0198 -0.8744 -0.0640 0.5402
-1.1299 6.9816 4.9899 0.1326 1.0320 0.0044
